data_2009114
loop_
_publ_author_name
'Billodeaux, Damon R.'
'Fronczek, Frank R.'
'D\"ur\"ust, Ya\,sar'

_publ_section_title 2,6-Dimethylspiro[1-oxa-2,5-diazabicyclo[3.3.0]octane-3,1'-cyclohexane]-4,6-dione
_journal_issue 11
_journal_name_full 'Acta Crystallographica Section C'
_journal_page_first 1943
_journal_page_last 1945
_journal_paper_doi 10.1107/S0108270199010082
_journal_volume 55
_journal_year 1999
_chemical_formula_sum 'C12 H18 N2 O3'
_chemical_formula_weight 238.28
_chemical_melting_point 400.5(5)
_chemical_name_systematic
;
 ?
;
_space_group_IT_number 19
_symmetry_cell_setting orthorhombic
_symmetry_space_group_name_Hall 'P 2ac 2ab'
_symmetry_space_group_name_H-M 'P 21 21 21'
_audit_creation_method SHELXL-97
_cell_angle_alpha 90
_cell_angle_beta 90
_cell_angle_gamma 90
_cell_formula_units_Z 4
_cell_length_a 6.2452(5)
_cell_length_b 7.8690(6)
_cell_length_c 24.1510(14)
_cell_measurement_reflns_used 25
_cell_measurement_temperature 297
_cell_measurement_theta_max 44.1
_cell_measurement_theta_min 21.6
_cell_volume 1186.86(15)
_computing_cell_refinement 'CAD-4 EXPRESS'
_computing_data_collection 'CAD-4 EXPRESS (Enraf-Nonius, 1993)'
_computing_data_reduction 'XCAD4 (Harms & Wocadlo, 1996)'
_computing_molecular_graphics 'ORTEPII (Johnson, 1976)'
_computing_structure_refinement 'SHELXL97 (Sheldrick, 1997)'
_computing_structure_solution 'SHELXS97 (Sheldrick, 1990)'
_diffrn_ambient_temperature 293
_diffrn_measured_fraction_theta_full 0.996
_diffrn_measured_fraction_theta_max 0.996
_diffrn_measurement_device_type 'Enraf-Nonius CAD-4'
_diffrn_measurement_method \w-2\q
_diffrn_radiation_monochromator graphite
_diffrn_radiation_source 'fine-focus sealed tube'
_diffrn_radiation_type CuK\a
_diffrn_radiation_wavelength 1.54184
_diffrn_reflns_av_R_equivalents 0.0000
_diffrn_reflns_av_sigmaI/netI 0.0130
_diffrn_reflns_limit_h_max 7
_diffrn_reflns_limit_h_min 0
_diffrn_reflns_limit_k_max 0
_diffrn_reflns_limit_k_min -9
_diffrn_reflns_limit_l_max 0
_diffrn_reflns_limit_l_min -30
_diffrn_reflns_number 1444
_diffrn_reflns_theta_full 75.0
_diffrn_reflns_theta_max 75
_diffrn_reflns_theta_min 3.66
_diffrn_standards_decay_% 3.9
_diffrn_standards_interval_time 120
_diffrn_standards_number 3
_exptl_absorpt_coefficient_mu 0.792
_exptl_absorpt_correction_T_max 0.924
_exptl_absorpt_correction_T_min 0.775
_exptl_absorpt_correction_type '\y scan'
_exptl_absorpt_process_details '(North et al., 1968)'
_exptl_crystal_colour colorless
_exptl_crystal_density_diffrn 1.334
_exptl_crystal_density_method 'not measured'
_exptl_crystal_description plate
_exptl_crystal_F_000 512
_exptl_crystal_size_max 0.38
_exptl_crystal_size_mid 0.28
_exptl_crystal_size_min 0.10
_refine_diff_density_max 0.21
_refine_diff_density_min -0.16
_refine_ls_abs_structure_details 'Flack (1983)'
_refine_ls_abs_structure_Flack 0.6(3)
_refine_ls_extinction_coef 0.0164(16)
_refine_ls_extinction_method SHELXL97
_refine_ls_goodness_of_fit_ref 1.063
_refine_ls_hydrogen_treatment constr
_refine_ls_matrix_type full
_refine_ls_number_parameters 155
_refine_ls_number_reflns 1444
_refine_ls_number_restraints 0
_refine_ls_restrained_S_all 1.063
_refine_ls_R_factor_all 0.036
_refine_ls_R_factor_gt 0.034
_refine_ls_shift/su_max <0.001
_refine_ls_shift/su_mean 0.000
_refine_ls_structure_factor_coef Fsqd
_refine_ls_weighting_details 'calc w = 1/[\s^2^(Fo^2^)+(0.0738P)^2^+0.0956P] where P = (Fo^2^+2Fc^2^)/3'
_refine_ls_weighting_scheme calc
_refine_ls_wR_factor_ref 0.106
_reflns_number_gt 1377
_reflns_number_total 1444
_reflns_threshold_expression I>2\s(I)
_cod_data_source_file da1097.cif
_cod_data_source_block A29
_cod_depositor_comments
;
The following automatic conversions were performed:
'_symmetry_cell_setting' value 'Orthorhombic' changed to 'orthorhombic'
according to '/home/saulius/struct/CIF-dictionaries/cif_core.dic'
dictionary named 'cif_core.dic' version 2.4.1 from 2010-06-29.

Automatic conversion script
Id: cif_fix_enum 1527 2010-12-29 10:47:43Z saulius 

The following automatic conversions were performed:

'_chemical_melting_point' value '400-401' was changed to '400.5(5)' -
the average value was taken and precision was estimated.

Automatic conversion script
Id: cif_fix_values 1646 2011-03-28 12:23:43Z adriana 

The following automatic conversions were performed:

'_chemical_melting_point' value '400-401' was changed to '400.5(5)' -
the average value was taken and precision was
estimated.

'_symmetry_cell_setting' value 'Orthorhombic' changed to
'orthorhombic' according to
/home/saulius/struct/CIF-dictionaries/cif_core.dic dictionary named
'cif_core.dic' version 2.4.1 from 2010-06-29.

Automatic conversion script
Id: cif_fix_values 1715 2011-07-08 13:25:40Z adriana 
;
_cod_original_cell_volume 1186.90(10)
_cod_database_code 2009114
_cod_database_fobs_code 2009114

loop_
_symmetry_equiv_pos_as_xyz
'x, y, z'
'-x+1/2, -y, z+1/2'
'-x, y+1/2, -z+1/2'
'x+1/2, -y+1/2, -z'

loop_
_atom_site_label
_atom_site_fract_x
_atom_site_fract_y
_atom_site_fract_z
_atom_site_U_iso_or_equiv
_atom_site_adp_type
_atom_site_calc_flag
_atom_site_refinement_flags
_atom_site_occupancy
_atom_site_disorder_assembly
_atom_site_disorder_group
_atom_site_type_symbol
O1 .5462(2) .37414(17) .43107(5) .0438(3) Uani d . 1 . . O
O9 .8061(3) .6730(2) .46952(6) .0553(4) Uani d . 1 . . O
O10 .2555(3) .8489(2) .36026(8) .0661(5) Uani d . 1 . . O
N2 .3706(3) .29354(19) .40122(6) .0422(4) Uani d . 1 . . N
N6 .5624(3) .7874(2) .40892(7) .0449(4) Uani d . 1 . . N
C3 .2750(3) .4379(2) .37047(7) .0373(4) Uani d . 1 . . C
C4 .2839(3) .5858(2) .41381(8) .0412(4) Uani d . 1 . . C
H4 .1480 .5963 .4338 .049 Uiso calc R 1 . . H
C5 .3544(3) .7548(2) .39058(8) .0456(5) Uani d . 1 . . C
C7 .6346(3) .6685(2) .44626(7) .0420(4) Uani d . 1 . . C
C8 .4633(3) .5334(2) .45240(7) .0407(4) Uani d . 1 . . C
H8 .4141 .5228 .4908 .049 Uiso calc R 1 . . H
C11 .0461(3) .4030(3) .35130(9) .0503(5) Uani d . 1 . . C
H11A -.0128 .5058 .3352 .060 Uiso calc R 1 . . H
H11B -.0409 .3735 .3832 .060 Uiso calc R 1 . . H
C12 .0334(4) .2589(3) .30865(10) .0631(6) Uani d . 1 . . C
H12A .0781 .1531 .3257 .076 Uiso calc R 1 . . H
H12B -.1135 .2456 .2963 .076 Uiso calc R 1 . . H
C13 .1758(5) .2969(3) .25927(10) .0685(7) Uani d . 1 . . C
H13A .1230 .3970 .2402 .082 Uiso calc R 1 . . H
H13B .1712 .2023 .2336 .082 Uiso calc R 1 . . H
C14 .4063(4) .3270(3) .27777(8) .0554(5) Uani d . 1 . . C
H14A .4629 .2239 .2942 .066 Uiso calc R 1 . . H
H14B .4937 .3550 .2458 .066 Uiso calc R 1 . . H
C15 .4178(3) .4712(2) .31975(7) .0439(4) Uani d . 1 . . C
H15A .3733 .5762 .3021 .053 Uiso calc R 1 . . H
H15B .5649 .4850 .3318 .053 Uiso calc R 1 . . H
C16 .6862(4) .9353(3) .39222(10) .0599(6) Uani d . 1 . . C
H16A .6941 1.0141 .4225 .090 Uiso calc R 1 . . H
H16B .6181 .9890 .3612 .090 Uiso calc R 1 . . H
H16C .8280 .9004 .3820 .090 Uiso calc R 1 . . H
C17 .2319(4) .2155(3) .44290(9) .0615(6) Uani d . 1 . . C
H17A .3141 .1380 .4651 .092 Uiso calc R 1 . . H
H17B .1182 .1549 .4248 .092 Uiso calc R 1 . . H
H17C .1723 .3023 .4662 .092 Uiso calc R 1 . . H

loop_
_atom_site_aniso_label
_atom_site_aniso_U_11
_atom_site_aniso_U_22
_atom_site_aniso_U_33
_atom_site_aniso_U_12
_atom_site_aniso_U_13
_atom_site_aniso_U_23
O1 .0428(7) .0418(6) .0466(7) .0048(6) -.0058(6) -.0015(5)
O9 .0459(7) .0604(9) .0594(8) -.0005(8) -.0113(7) -.0079(7)
O10 .0707(11) .0435(8) .0842(10) .0091(8) -.0254(10) .0036(7)
N2 .0441(8) .0393(7) .0432(7) -.0023(7) -.0009(7) .0038(6)
N6 .0439(9) .0400(8) .0508(8) -.0015(7) -.0023(7) -.0027(7)
C3 .0338(8) .0371(8) .0411(8) .0005(7) -.0002(7) -.0004(7)
C4 .0354(8) .0430(9) .0453(8) .0025(8) .0020(8) -.0045(7)
C5 .0460(10) .0378(9) .0531(10) .0064(9) -.0062(8) -.0046(8)
C7 .0419(9) .0452(9) .0390(8) .0039(8) .0011(7) -.0077(7)
C8 .0415(9) .0447(10) .0358(7) .0029(9) .0018(7) -.0019(7)
C11 .0357(9) .0522(11) .0630(11) -.0008(9) -.0065(9) -.0034(9)
C12 .0523(12) .0591(13) .0778(14) -.0075(12) -.0179(11) -.0105(12)
C13 .0790(17) .0699(15) .0567(11) .0007(15) -.0187(12) -.0166(11)
C14 .0660(13) .0557(11) .0445(9) .0033(12) .0038(10) -.0079(9)
C15 .0483(10) .0439(9) .0395(8) -.0017(9) .0040(8) .0011(7)
C16 .0609(13) .0457(11) .0732(13) -.0115(12) -.0031(12) .0024(9)
C17 .0696(15) .0559(12) .0591(11) -.0122(12) .0057(12) .0154(10)

loop_
_atom_type_symbol
_atom_type_description
_atom_type_scat_dispersion_real
_atom_type_scat_dispersion_imag
_atom_type_scat_source
O O 0.0492 0.0322 'International Tables Vol C Tables 4.2.6.8 and 6.1.1.4'
N N 0.0311 0.0180 'International Tables Vol C Tables 4.2.6.8 and 6.1.1.4'
C C 0.0181 0.0091 'International Tables Vol C Tables 4.2.6.8 and 6.1.1.4'
H H 0.0000 0.0000 'International Tables Vol C Tables 4.2.6.8 and 6.1.1.4'

loop_
_geom_angle_atom_site_label_1
_geom_angle_atom_site_label_2
_geom_angle_atom_site_label_3
_geom_angle
_geom_angle_publ_flag
C8 O1 N2 106.42(14) yes
O1 N2 C3 102.55(12) yes
O1 N2 C17 106.73(14) yes
C17 N2 C3 115.32(17) ?
C7 N6 C5 112.85(17) ?
C7 N6 C16 123.49(18) ?
C5 N6 C16 123.60(18) ?
N2 C3 C11 113.01(16) ?
N2 C3 C15 107.20(14) ?
C11 C3 C15 109.38(16) ?
N2 C3 C4 102.73(14) yes
C11 C3 C4 111.67(14) ?
C15 C3 C4 112.67(15) ?
C5 C4 C8 104.65(16) ?
C5 C4 C3 114.64(15) ?
C8 C4 C3 103.62(14) ?
O10 C5 N6 123.7(2) yes
O10 C5 C4 128.0(2) ?
N6 C5 C4 108.36(17) ?
O9 C7 N6 125.1(2) yes
O9 C7 C8 126.85(19) ?
N6 C7 C8 108.04(16) ?
O1 C8 C4 106.31(14) yes
O1 C8 C7 108.62(15) ?
C4 C8 C7 105.73(15) ?
C3 C11 C12 112.64(17) ?
C13 C12 C11 110.6(2) ?
C12 C13 C14 110.70(18) ?
C15 C14 C13 110.78(19) ?
C14 C15 C3 112.11(17) ?

loop_
_geom_bond_atom_site_label_1
_geom_bond_atom_site_label_2
_geom_bond_site_symmetry_2
_geom_bond_distance
_geom_bond_publ_flag
O1 N2 . 1.458(2) yes
O1 C8 . 1.451(2) yes
O9 C7 . 1.210(3) yes
O10 C5 . 1.210(2) yes
N2 C3 . 1.483(2) yes
N2 C17 . 1.464(3) yes
N6 C5 . 1.396(3) yes
N6 C7 . 1.375(2) yes
N6 C16 . 1.454(3) yes
C3 C11 . 1.528(2) ?
C3 C15 . 1.538(2) ?
C3 C4 . 1.566(2) ?
C4 C5 . 1.509(3) ?
C4 C8 . 1.514(3) ?
C7 C8 . 1.516(3) ?
C11 C12 . 1.534(3) ?
C12 C13 . 1.518(4) ?
C13 C14 . 1.526(4) ?
C14 C15 . 1.523(3) ?

loop_
_geom_torsion_atom_site_label_1
_geom_torsion_atom_site_label_2
_geom_torsion_atom_site_label_3
_geom_torsion_atom_site_label_4
_geom_torsion
_geom_torsion_publ_flag
C8 O1 N2 C17 -79.06(17) ?
C8 O1 N2 C3 42.57(15) yes
O1 N2 C3 C11 -160.57(14) ?
C17 N2 C3 C11 -45.0(2) ?
O1 N2 C3 C15 78.84(16) ?
C17 N2 C3 C15 -165.59(17) ?
O1 N2 C3 C4 -40.09(16) yes
C17 N2 C3 C4 75.48(18) yes
N2 C3 C4 C5 137.36(16) ?
C11 C3 C4 C5 -101.2(2) ?
C15 C3 C4 C5 22.3(2) ?
N2 C3 C4 C8 23.94(18) yes
C11 C3 C4 C8 145.34(16) ?
C15 C3 C4 C8 -91.08(18) ?
C7 N6 C5 O10 175.40(19) ?
C16 N6 C5 O10 -2.0(3) ?
C7 N6 C5 C4 -5.9(2) ?
C16 N6 C5 C4 176.61(18) ?
C8 C4 C5 O10 -175.5(2) ?
C3 C4 C5 O10 71.7(3) ?
C8 C4 C5 N6 5.96(19) ?
C3 C4 C5 N6 -106.85(18) ?
C5 N6 C7 O9 -177.05(17) ?
C16 N6 C7 O9 0.4(3) yes
C5 N6 C7 C8 3.3(2) ?
C16 N6 C7 C8 -179.28(18) ?
N2 O1 C8 C4 -26.77(17) yes
N2 O1 C8 C7 -140.13(14) ?
C5 C4 C8 O1 -119.30(15) yes
C3 C4 C8 O1 1.14(18) ?
C5 C4 C8 C7 -3.96(18) ?
C3 C4 C8 C7 116.48(15) ?
O9 C7 C8 O1 -65.2(2) ?
N6 C7 C8 O1 114.46(16) ?
O9 C7 C8 C4 -178.96(18) ?
N6 C7 C8 C4 0.71(19) ?
N2 C3 C11 C12 -64.9(2) ?
C15 C3 C11 C12 54.4(2) ?
C4 C3 C11 C12 179.83(17) yes
C3 C11 C12 C13 -56.2(3) yes
C11 C12 C13 C14 56.4(3) yes
C12 C13 C14 C15 -57.2(3) yes
C13 C14 C15 C3 56.8(2) yes
N2 C3 C15 C14 68.1(2) ?
C11 C3 C15 C14 -54.7(2) yes
C4 C3 C15 C14 -179.58(16) ?

loop_
_cod_related_entry_id
_cod_related_entry_database
_cod_related_entry_code
1 ChemSpider 21182793
